data_7213782
loop_
_publ_author_name
'Wu, Zhe'
'Sun, Wujuan'
'Chai, Ying'
'Zhao, Wenjie'
'Wu, He'
'Shi, Ting'
'Yang, Xuwu'

_publ_section_title
;
 A series of coordination polymers based on a new
 2&#x2032;,5&#x2032;-dimethyl-1,1&#x2032;:4&#x2032;,1&#x2032;&#x2032;-terphenyl-3,3&#x2032;&#x2032;-dicarboxylic
 acid ligand: structures, luminescence, and magnetic properties
;
_journal_issue 3
_journal_name_full CrystEngComm
_journal_page_first 406
_journal_paper_doi 10.1039/c3ce41971a
_journal_volume 16
_journal_year 2014
_chemical_formula_sum 'C40 H30 Cd N4 O4'
_chemical_formula_weight 743.10
_chemical_name_systematic
; 
 ? 
;
_space_group_IT_number 2
_symmetry_cell_setting triclinic
_symmetry_space_group_name_Hall '-P 1'
_symmetry_space_group_name_H-M 'P -1'
_atom_sites_solution_hydrogens geom
_atom_sites_solution_primary direct
_atom_sites_solution_secondary difmap
_audit_creation_method SHELXL-97
_cell_angle_alpha 82.256(5)
_cell_angle_beta 88.642(5)
_cell_angle_gamma 79.904(4)
_cell_formula_units_Z 2
_cell_length_a 10.551(3)
_cell_length_b 12.280(3)
_cell_length_c 14.417(4)
_cell_measurement_reflns_used 2469
_cell_measurement_temperature 296(2)
_cell_measurement_theta_max 25.502
_cell_measurement_theta_min 2.380
_cell_volume 1822.3(9)
_computing_structure_refinement 'SHELXL-97 (Sheldrick, 1997)'
_computing_structure_solution 'SHELXS-97 (Sheldrick, 1990)'
_diffrn_ambient_temperature 296(2)
_diffrn_measured_fraction_theta_full 0.986
_diffrn_measured_fraction_theta_max 0.986
_diffrn_radiation_monochromator graphite
_diffrn_radiation_source 'fine-focus sealed tube'
_diffrn_radiation_type MoK\a
_diffrn_radiation_wavelength 0.71073
_diffrn_reflns_av_R_equivalents 0.0256
_diffrn_reflns_av_sigmaI/netI 0.0498
_diffrn_reflns_limit_h_max 10
_diffrn_reflns_limit_h_min -12
_diffrn_reflns_limit_k_max 14
_diffrn_reflns_limit_k_min -14
_diffrn_reflns_limit_l_max 17
_diffrn_reflns_limit_l_min -13
_diffrn_reflns_number 9812
_diffrn_reflns_theta_full 25.46
_diffrn_reflns_theta_max 25.46
_diffrn_reflns_theta_min 1.70
_exptl_absorpt_coefficient_mu 0.641
_exptl_absorpt_correction_T_max 0.852
_exptl_absorpt_correction_T_min 0.815
_exptl_absorpt_correction_type multi-scan
_exptl_absorpt_process_details sadabs
_exptl_crystal_colour yellow
_exptl_crystal_density_diffrn 1.354
_exptl_crystal_density_method 'not measured'
_exptl_crystal_description block
_exptl_crystal_F_000 756
_exptl_crystal_size_max 0.32
_exptl_crystal_size_mid 0.28
_exptl_crystal_size_min 0.25
_platon_squeeze_details
;
;
_refine_diff_density_max 0.334
_refine_diff_density_min -0.343
_refine_diff_density_rms 0.072
_refine_ls_extinction_method none
_refine_ls_goodness_of_fit_ref 1.078
_refine_ls_hydrogen_treatment constr
_refine_ls_matrix_type full
_refine_ls_number_parameters 444
_refine_ls_number_reflns 3584
_refine_ls_number_restraints 0
_refine_ls_restrained_S_all 1.078
_refine_ls_R_factor_all 0.0418
_refine_ls_R_factor_gt 0.0367
_refine_ls_shift/su_max 0.022
_refine_ls_shift/su_mean 0.000
_refine_ls_structure_factor_coef Fsqd
_refine_ls_weighting_details 'calc w=1/[\s^2^(Fo^2^)+(0.0587P)^2^+1.2212P] where P=(Fo^2^+2Fc^2^)/3'
_refine_ls_weighting_scheme calc
_refine_ls_wR_factor_gt 0.0972
_refine_ls_wR_factor_ref 0.1057
_reflns_number_gt 3159
_reflns_number_total 6760
_reflns_threshold_expression >2sigma(I)
_cod_data_source_file c3ce41971a.txt
_cod_data_source_block wz-2
_cod_depositor_comments
;
The following automatic conversions were performed:

'_symmetry_cell_setting' value 'Triclinic' changed to 'triclinic'
according to
/usr/data/users/saulius/automatic-downloads/current/RSC/lib/dictionaries/cif_core.dic
dictionary named 'cif_core.dic' version 2.4.2 from 2011-04-26.

Automatic conversion script
Id: cif_fix_values 2281 2013-09-26 08:29:07Z andrius 
;
_cod_original_cell_volume 1822.3(8)
_cod_original_sg_symbol_H-M P-1
_cod_database_code 7213782

loop_
_symmetry_equiv_pos_as_xyz
'x, y, z'
'-x, -y, -z'

loop_
_atom_site_label
_atom_site_type_symbol
_atom_site_fract_x
_atom_site_fract_y
_atom_site_fract_z
_atom_site_U_iso_or_equiv
_atom_site_adp_type
_atom_site_occupancy
_atom_site_symmetry_multiplicity
_atom_site_calc_flag
_atom_site_refinement_flags
Cd1 Cd 0.59945(4) 0.40978(3) 0.41098(3) 0.0321(2) Uani 1 1 d .
O3 O 0.4841(4) 0.3970(3) 0.5580(3) 0.0421(10) Uani 1 1 d .
O4 O 0.4170(4) 0.4254(3) 0.6977(3) 0.0494(11) Uani 1 1 d .
N1 N 0.7859(5) 0.4044(4) 0.4926(3) 0.0444(13) Uani 1 1 d .
O1 O 0.6634(4) 0.2202(3) 0.4126(3) 0.0565(12) Uani 1 1 d .
N3 N 0.4131(4) 0.3768(4) 0.3503(3) 0.0419(12) Uani 1 1 d .
O2 O 0.7313(4) 0.3133(4) 0.2862(3) 0.0580(12) Uani 1 1 d .
C12 C 0.4907(5) 0.2004(4) 0.7709(4) 0.0350(14) Uani 1 1 d .
H12 H 0.4597 0.2507 0.8124 0.042 Uiso 1 1 calc R
N2 N 0.9186(5) 0.3792(4) 0.6112(3) 0.0404(12) Uani 1 1 d .
N4 N 0.2799(5) 0.3462(4) 0.2445(3) 0.0444(13) Uani 1 1 d .
C17 C 0.5601(5) 0.0943(4) 0.9768(4) 0.0373(15) Uani 1 1 d .
C19 C 0.8309(5) 0.1090(5) 0.2137(4) 0.0400(15) Uani 1 1 d .
H19 H 0.8507 0.1742 0.1806 0.048 Uiso 1 1 calc R
C22 C 0.7605(5) 0.1151(5) 0.2975(4) 0.0356(14) Uani 1 1 d .
C23 C 0.5021(5) 0.2394(4) 0.6763(4) 0.0350(14) Uani 1 1 d .
C27 C 0.7987(6) 0.4058(5) 0.5821(5) 0.0481(16) Uani 1 1 d .
H27 H 0.7295 0.4239 0.6217 0.058 Uiso 1 1 calc R
C28 C 0.5251(5) 0.0879(5) 0.8044(4) 0.0348(14) Uani 1 1 d .
C29 C 0.5649(6) 0.0154(5) 0.7397(4) 0.0448(16) Uani 1 1 d .
H29 H 0.5860 -0.0606 0.7604 0.054 Uiso 1 1 calc R
C30 C 0.5742(6) 0.0516(5) 0.6471(4) 0.0454(16) Uani 1 1 d .
H30 H 0.5996 0.0001 0.6056 0.054 Uiso 1 1 calc R
C31 C 0.9679(6) 0.3708(5) 0.7049(4) 0.0435(16) Uani 1 1 d .
C32 C 0.2248(6) 0.3451(5) 0.1544(4) 0.0401(15) Uani 1 1 d .
C34 C 0.1180(6) 0.3460(5) -0.0200(4) 0.0439(16) Uani 1 1 d .
C37 C 1.0866(6) 0.3962(5) 0.7164(4) 0.0426(15) Uani 1 1 d .
H37 H 1.1350 0.4189 0.6650 0.051 Uiso 1 1 calc R
C38 C 0.5134(5) 0.0463(4) 0.9064(4) 0.0355(14) Uani 1 1 d .
C42 C 0.3839(6) 0.3911(5) 0.2610(4) 0.0443(16) Uani 1 1 d .
H42 H 0.4295 0.4280 0.2145 0.053 Uiso 1 1 calc R
C43 C 0.4637(5) 0.3625(4) 0.6414(4) 0.0289(13) Uani 1 1 d .
C44 C 0.4536(5) -0.0465(5) 0.9305(4) 0.0387(15) Uani 1 1 d .
H44 H 0.4214 -0.0779 0.8828 0.046 Uiso 1 1 calc R
C46 C 0.0652(6) 0.3536(5) -0.1156(4) 0.0408(15) Uani 1 1 d .
C47 C 0.9402(5) 0.0044(4) 0.0870(4) 0.0378(15) Uani 1 1 d .
C48 C 0.0413(6) 0.3676(5) 0.0569(4) 0.0476(16) Uani 1 1 d .
H48 H -0.0477 0.3823 0.0497 0.057 Uiso 1 1 calc R
C50 C 0.8842(5) -0.0335(5) 0.0138(4) 0.0413(15) Uani 1 1 d .
H50 H 0.8052 -0.0568 0.0241 0.050 Uiso 1 1 calc R
C55 C 0.5465(6) 0.1634(5) 0.6139(4) 0.0433(16) Uani 1 1 d .
H55 H 0.5571 0.1882 0.5508 0.052 Uiso 1 1 calc R
C56 C 0.9922(6) 0.3574(6) 0.5328(5) 0.0585(18) Uani 1 1 d .
H56 H 1.0810 0.3363 0.5293 0.070 Uiso 1 1 calc R
C61 C 0.9035(7) 0.3742(5) 0.4609(4) 0.0522(17) Uani 1 1 d .
H61 H 0.9239 0.3655 0.3989 0.063 Uiso 1 1 calc R
C63 C 0.8963(6) 0.3365(5) 0.7811(5) 0.0510(17) Uani 1 1 d .
H63 H 0.8157 0.3185 0.7724 0.061 Uiso 1 1 calc R
C64 C 1.0602(6) 0.0380(5) 0.0724(4) 0.0394(15) Uani 1 1 d .
C65 C 0.7175(6) 0.2233(5) 0.3333(5) 0.0405(15) Uani 1 1 d .
C66 C 0.0927(6) 0.3679(5) 0.1431(4) 0.0519(17) Uani 1 1 d .
H66 H 0.0392 0.3834 0.1936 0.062 Uiso 1 1 calc R
C67 C 0.8718(5) 0.0079(5) 0.1788(4) 0.0346(14) Uani 1 1 d .
C68 C 0.3034(6) 0.3198(6) 0.0804(5) 0.0584(19) Uani 1 1 d .
H68 H 0.3921 0.3016 0.0883 0.070 Uiso 1 1 calc R
C70 C 0.9449(6) 0.3289(5) 0.8704(4) 0.0527(17) Uani 1 1 d .
H70 H 0.8960 0.3069 0.9218 0.063 Uiso 1 1 calc R
C71 C 0.2487(6) 0.3216(6) -0.0060(4) 0.0581(19) Uani 1 1 d .
H71 H 0.3023 0.3058 -0.0564 0.070 Uiso 1 1 calc R
C80 C 1.1335(6) 0.3874(5) 0.8064(4) 0.0466(16) Uani 1 1 d .
H80 H 1.2145 0.4049 0.8145 0.056 Uiso 1 1 calc R
C83 C 0.7331(6) 0.0177(5) 0.3463(4) 0.0484(17) Uani 1 1 d .
H83 H 0.6873 0.0192 0.4022 0.058 Uiso 1 1 calc R
C85 C 0.3260(7) 0.3175(6) 0.3930(4) 0.0585(19) Uani 1 1 d .
H85 H 0.3238 0.2937 0.4570 0.070 Uiso 1 1 calc R
C86 C 0.7742(7) -0.0834(5) 0.3117(5) 0.0580(19) Uani 1 1 d .
H86 H 0.7569 -0.1493 0.3454 0.070 Uiso 1 1 calc R
C88 C 0.2418(6) 0.2976(5) 0.3291(5) 0.0547(18) Uani 1 1 d .
H88 H 0.1733 0.2592 0.3407 0.066 Uiso 1 1 calc R
C89 C 0.8395(6) -0.0867(5) 0.2289(4) 0.0476(16) Uani 1 1 d .
H89 H 0.8628 -0.1547 0.2059 0.057 Uiso 1 1 calc R
C90 C 1.1321(6) 0.0692(5) 0.1509(4) 0.0555(18) Uani 1 1 d .
H90A H 1.1304 0.0150 0.2053 0.083 Uiso 1 1 calc R
H90B H 1.0920 0.1414 0.1652 0.083 Uiso 1 1 calc R
H90C H 1.2197 0.0711 0.1322 0.083 Uiso 1 1 calc R
C94 C 0.6335(6) 0.1898(5) 0.9602(4) 0.0544(18) Uani 1 1 d .
H94A H 0.6898 0.1806 0.9074 0.082 Uiso 1 1 calc R
H94B H 0.6834 0.1910 1.0147 0.082 Uiso 1 1 calc R
H94C H 0.5740 0.2588 0.9477 0.082 Uiso 1 1 calc R

loop_
_atom_site_aniso_label
_atom_site_aniso_U_11
_atom_site_aniso_U_22
_atom_site_aniso_U_33
_atom_site_aniso_U_23
_atom_site_aniso_U_13
_atom_site_aniso_U_12
Cd1 0.0382(3) 0.0336(3) 0.0227(3) -0.00229(19) -0.00389(19) -0.0018(2)
O3 0.055(3) 0.044(2) 0.022(2) 0.0078(19) 0.0027(19) -0.002(2)
O4 0.078(3) 0.033(2) 0.031(2) 0.004(2) 0.013(2) -0.002(2)
N1 0.059(4) 0.047(3) 0.025(3) -0.008(2) -0.004(3) 0.000(3)
O1 0.080(3) 0.049(3) 0.040(3) -0.016(2) 0.014(2) -0.003(2)
N3 0.042(3) 0.051(3) 0.034(3) -0.007(2) 0.002(3) -0.008(3)
O2 0.089(3) 0.039(3) 0.045(3) -0.014(2) 0.011(2) -0.005(2)
C12 0.049(4) 0.037(4) 0.017(4) -0.003(3) 0.007(3) -0.004(3)
N2 0.034(3) 0.047(3) 0.040(3) -0.006(2) -0.009(3) -0.002(2)
N4 0.055(3) 0.048(3) 0.032(3) -0.004(3) -0.004(3) -0.013(3)
C17 0.047(4) 0.025(3) 0.034(4) 0.011(3) 0.004(3) -0.004(3)
C19 0.051(4) 0.033(4) 0.037(4) -0.006(3) -0.003(3) -0.011(3)
C22 0.034(3) 0.044(4) 0.028(4) -0.008(3) 0.002(3) -0.001(3)
C23 0.044(4) 0.034(4) 0.026(4) 0.000(3) 0.002(3) -0.009(3)
C27 0.049(5) 0.058(4) 0.037(5) -0.013(3) -0.002(3) -0.003(3)
C28 0.037(3) 0.033(4) 0.031(4) 0.006(3) 0.002(3) -0.003(3)
C29 0.054(4) 0.031(3) 0.045(5) 0.002(3) 0.008(3) -0.003(3)
C30 0.065(4) 0.040(4) 0.028(4) -0.004(3) 0.010(3) -0.002(3)
C31 0.055(4) 0.044(4) 0.032(4) -0.004(3) -0.014(4) -0.008(3)
C32 0.037(4) 0.049(4) 0.034(4) -0.008(3) -0.014(3) 0.000(3)
C34 0.041(4) 0.051(4) 0.041(4) -0.009(3) -0.012(3) -0.009(3)
C37 0.037(4) 0.048(4) 0.042(4) -0.004(3) -0.012(3) -0.007(3)
C38 0.044(4) 0.030(3) 0.027(4) 0.007(3) -0.002(3) 0.001(3)
C42 0.049(4) 0.052(4) 0.034(4) -0.003(3) -0.002(3) -0.016(3)
C43 0.022(3) 0.032(4) 0.029(4) 0.005(3) 0.000(3) 0.001(3)
C44 0.043(4) 0.037(4) 0.032(4) 0.003(3) -0.008(3) 0.000(3)
C46 0.031(4) 0.050(4) 0.040(4) -0.013(3) -0.012(3) 0.003(3)
C47 0.040(4) 0.036(3) 0.037(4) -0.013(3) -0.001(3) 0.003(3)
C48 0.038(4) 0.057(4) 0.046(5) -0.014(3) -0.006(4) 0.005(3)
C50 0.037(4) 0.048(4) 0.043(4) -0.017(3) 0.004(3) -0.012(3)
C55 0.051(4) 0.044(4) 0.030(4) 0.005(3) 0.005(3) -0.004(3)
C56 0.041(4) 0.091(5) 0.042(4) -0.019(4) -0.003(4) -0.001(4)
C61 0.058(5) 0.064(5) 0.036(4) -0.013(3) 0.011(4) -0.012(4)
C63 0.042(4) 0.064(4) 0.048(5) -0.010(3) 0.002(4) -0.012(3)
C64 0.039(4) 0.041(4) 0.040(4) -0.019(3) -0.004(3) 0.001(3)
C65 0.047(4) 0.040(4) 0.034(4) -0.018(3) 0.000(3) 0.002(3)
C66 0.060(5) 0.062(4) 0.032(4) -0.019(3) -0.003(3) 0.003(4)
C67 0.030(3) 0.041(4) 0.033(4) -0.009(3) 0.000(3) -0.003(3)
C68 0.042(4) 0.094(5) 0.042(5) -0.015(4) -0.002(4) -0.012(4)
C70 0.053(5) 0.079(5) 0.027(4) -0.008(3) -0.004(3) -0.014(4)
C71 0.054(5) 0.087(5) 0.033(4) -0.015(4) -0.002(3) -0.003(4)
C80 0.038(4) 0.054(4) 0.050(5) -0.010(3) -0.014(4) -0.009(3)
C83 0.051(4) 0.056(5) 0.039(4) -0.010(4) 0.012(3) -0.009(4)
C85 0.076(5) 0.078(5) 0.027(4) -0.001(3) -0.008(4) -0.032(4)
C86 0.087(5) 0.037(4) 0.054(5) -0.003(3) 0.013(4) -0.025(4)
C88 0.052(4) 0.067(5) 0.046(5) 0.006(4) -0.008(4) -0.021(4)
C89 0.050(4) 0.044(4) 0.049(4) -0.021(3) 0.013(3) 0.001(3)
C90 0.048(4) 0.075(5) 0.049(4) -0.024(4) -0.001(3) -0.014(4)
C94 0.075(5) 0.045(4) 0.042(4) 0.008(3) 0.003(3) -0.019(4)

loop_
_atom_type_symbol
_atom_type_description
_atom_type_scat_dispersion_real
_atom_type_scat_dispersion_imag
_atom_type_scat_source
C C 0.0033 0.0016 'International Tables Vol C Tables 4.2.6.8 and 6.1.1.4'
H H 0.0000 0.0000 'International Tables Vol C Tables 4.2.6.8 and 6.1.1.4'
Cd Cd -0.8075 1.2024 'International Tables Vol C Tables 4.2.6.8 and 6.1.1.4'
N N 0.0061 0.0033 'International Tables Vol C Tables 4.2.6.8 and 6.1.1.4'
O O 0.0106 0.0060 'International Tables Vol C Tables 4.2.6.8 and 6.1.1.4'

loop_
_geom_angle_atom_site_label_1
_geom_angle_atom_site_label_2
_geom_angle_atom_site_label_3
_geom_angle
_geom_angle_site_symmetry_1
_geom_angle_site_symmetry_3
N1 Cd1 N3 166.88(17) . .
N1 Cd1 O1 86.21(16) . .
N3 Cd1 O1 83.39(16) . .
N1 Cd1 O4 104.47(16) . 2_666
N3 Cd1 O4 88.64(16) . 2_666
O1 Cd1 O4 138.37(15) . 2_666
N1 Cd1 O3 89.06(16) . .
N3 Cd1 O3 84.06(15) . .
O1 Cd1 O3 95.77(14) . .
O4 Cd1 O3 124.02(14) 2_666 .
N1 Cd1 O3 91.69(15) . 2_666
N3 Cd1 O3 96.89(15) . 2_666
O1 Cd1 O3 168.39(14) . 2_666
O4 Cd1 O3 53.16(13) 2_666 2_666
O3 Cd1 O3 72.76(14) . 2_666
N1 Cd1 O2 89.44(17) . .
N3 Cd1 O2 90.79(16) . .
O1 Cd1 O2 53.52(14) . .
O4 Cd1 O2 85.97(15) 2_666 .
O3 Cd1 O2 149.28(14) . .
O3 Cd1 O2 137.96(14) 2_666 .
C43 O3 Cd1 157.3(4) . .
C43 O3 Cd1 89.4(3) . 2_666
Cd1 O3 Cd1 107.24(14) . 2_666
C43 O4 Cd1 94.9(3) . 2_666
C61 N1 C27 105.6(5) . .
C61 N1 Cd1 125.0(4) . .
C27 N1 Cd1 127.9(5) . .
C65 O1 Cd1 97.5(4) . .
C42 N3 C85 105.1(5) . .
C42 N3 Cd1 125.2(4) . .
C85 N3 Cd1 128.2(4) . .
C65 O2 Cd1 87.0(3) . .
C28 C12 C23 121.1(5) . .
C27 N2 C56 106.0(5) . .
C27 N2 C31 128.7(5) . .
C56 N2 C31 125.3(5) . .
C42 N4 C88 106.8(5) . .
C42 N4 C32 126.2(5) . .
C88 N4 C32 127.0(5) . .
C38 C17 C44 118.1(5) . 2_657
C38 C17 C94 124.2(5) . .
C44 C17 C94 117.5(5) 2_657 .
C67 C19 C22 122.0(5) . .
C83 C22 C19 118.3(5) . .
C83 C22 C65 120.5(5) . .
C19 C22 C65 121.2(5) . .
C12 C23 C55 119.3(5) . .
C12 C23 C43 120.2(5) . .
C55 C23 C43 120.5(5) . .
N1 C27 N2 113.6(6) . .
C29 C28 C12 117.5(5) . .
C29 C28 C38 121.4(5) . .
C12 C28 C38 121.0(5) . .
C30 C29 C28 122.2(5) . .
C29 C30 C55 120.8(6) . .
C37 C31 C63 120.9(5) . .
C37 C31 N2 118.8(6) . .
C63 C31 N2 120.3(5) . .
C68 C32 C66 120.2(5) . .
C68 C32 N4 119.9(5) . .
C66 C32 N4 119.8(5) . .
C71 C34 C48 117.2(5) . .
C71 C34 C46 119.8(6) . .
C48 C34 C46 122.8(6) . .
C31 C37 C80 118.4(6) . .
C17 C38 C44 118.9(5) . .
C17 C38 C28 123.2(5) . .
C44 C38 C28 117.9(5) . .
N3 C42 N4 112.1(5) . .
O4 C43 O3 122.5(5) . .
O4 C43 C23 118.3(5) . .
O3 C43 C23 119.1(5) . .
C38 C44 C17 122.9(5) . 2_657
C80 C46 C70 117.6(5) 1_454 1_454
C80 C46 C34 121.2(5) 1_454 .
C70 C46 C34 121.3(6) 1_454 .
C50 C47 C64 118.7(5) . .
C50 C47 C67 119.6(5) . .
C64 C47 C67 121.7(5) . .
C66 C48 C34 121.9(6) . .
C64 C50 C47 123.1(5) 2_755 .
C30 C55 C23 119.0(5) . .
C61 C56 N2 104.3(5) . .
N1 C61 C56 110.5(6) . .
C31 C63 C70 119.6(6) . .
C50 C64 C47 118.2(5) 2_755 .
C50 C64 C90 120.1(5) 2_755 .
C47 C64 C90 121.5(5) . .
O2 C65 O1 121.6(5) . .
O2 C65 C22 121.4(6) . .
O1 C65 C22 117.0(6) . .
C48 C66 C32 119.3(6) . .
C89 C67 C19 117.5(5) . .
C89 C67 C47 121.4(5) . .
C19 C67 C47 121.0(5) . .
C32 C68 C71 119.0(6) . .
C46 C70 C63 120.9(6) 1_656 .
C34 C71 C68 122.2(6) . .
C46 C80 C37 122.6(5) 1_656 .
C22 C83 C86 119.8(6) . .
N3 C85 C88 110.7(6) . .
C89 C86 C83 120.7(6) . .
C85 C88 N4 105.2(5) . .
C86 C89 C67 121.6(6) . .

loop_
_geom_bond_atom_site_label_1
_geom_bond_atom_site_label_2
_geom_bond_distance
_geom_bond_site_symmetry_2
Cd1 N1 2.303(5) .
Cd1 N3 2.292(5) .
Cd1 O1 2.304(4) .
Cd1 O4 2.370(3) 2_666
Cd1 O3 2.419(4) .
Cd1 O3 2.478(4) 2_666
Cd1 O2 2.541(4) .
O3 C43 1.246(6) .
O3 Cd1 2.478(4) 2_666
O4 C43 1.231(6) .
O4 Cd1 2.370(3) 2_666
N1 C61 1.320(7) .
N1 C27 1.304(7) .
O1 C65 1.264(7) .
N3 C42 1.313(7) .
N3 C85 1.356(7) .
O2 C65 1.245(7) .
C12 C28 1.388(7) .
C12 C23 1.393(7) .
N2 C27 1.313(7) .
N2 C56 1.385(8) .
N2 C31 1.444(7) .
N4 C42 1.351(7) .
N4 C88 1.368(8) .
N4 C32 1.438(7) .
C17 C38 1.381(7) .
C17 C44 1.401(8) 2_657
C17 C94 1.506(7) .
C19 C67 1.396(8) .
C19 C22 1.407(8) .
C22 C83 1.377(8) .
C22 C65 1.483(8) .
C23 C55 1.397(8) .
C23 C43 1.515(7) .
C28 C29 1.383(8) .
C28 C38 1.499(8) .
C29 C30 1.357(8) .
C30 C55 1.375(8) .
C31 C37 1.361(8) .
C31 C63 1.379(8) .
C32 C68 1.370(8) .
C32 C66 1.382(8) .
C34 C71 1.372(8) .
C34 C48 1.384(8) .
C34 C46 1.484(8) .
C37 C80 1.384(8) .
C38 C44 1.397(8) .
C44 C17 1.401(8) 2_657
C46 C80 1.377(8) 1_454
C46 C70 1.380(8) 1_454
C47 C50 1.392(7) .
C47 C64 1.402(8) .
C47 C67 1.494(8) .
C48 C66 1.369(8) .
C50 C64 1.365(8) 2_755
C56 C61 1.383(8) .
C63 C70 1.384(8) .
C64 C50 1.365(8) 2_755
C64 C90 1.503(7) .
C67 C89 1.375(8) .
C68 C71 1.381(8) .
C70 C46 1.380(8) 1_656
C80 C46 1.377(8) 1_656
C83 C86 1.395(8) .
C85 C88 1.370(8) .
C86 C89 1.366(8) .

loop_
_platon_squeeze_void_nr
_platon_squeeze_void_average_x
_platon_squeeze_void_average_y
_platon_squeeze_void_average_z
_platon_squeeze_void_volume
_platon_squeeze_void_count_electrons
1 0.000 0.000 0.500 169.5 18.8
2 0.500 0.500 1.000 140.3 12.1
